data_1549220
loop_
_publ_author_name
'Ponram, Marimuthu'
'Balijapalli, Umamahesh'
'Sambath, Baskaran'
'Iyer, Sathiyanarayanan Kulathu'
'B, Venkatachalapathy'
'Cingaram, Ravichandran'
'Natesan Sundaramurthy, Karthikeyan'

_publ_section_title
;
 Development of paper-based chemosensor for the detection of mercury ions
 using mono- and tetra-sulfur bearing phenanthridines
;
_journal_issue 11
_journal_name_full 'New Journal of Chemistry'
_journal_page_first 8530
_journal_paper_doi 10.1039/C8NJ00760H
_journal_volume 42
_journal_year 2018
_chemical_formula_sum 'C25 H18 N S'
_chemical_formula_weight 364.46
_space_group_crystal_system monoclinic
_space_group_IT_number 14
_space_group_name_Hall '-P 2yn'
_space_group_name_H-M_alt 'P 1 21/n 1'
_symmetry_space_group_name_Hall '-P 2yn'
_symmetry_space_group_name_H-M 'P 1 21/n 1'
_atom_sites_solution_hydrogens geom
_audit_creation_method SHELXL-2016/6
_audit_update_record
;
2018-02-14 deposited with the CCDC.
2018-04-03 downloaded from the CCDC.
;
_cell_angle_alpha 90
_cell_angle_beta 95.154(5)
_cell_angle_gamma 90
_cell_formula_units_Z 4
_cell_length_a 9.6247(5)
_cell_length_b 15.2549(8)
_cell_length_c 12.5260(9)
_cell_measurement_reflns_used 1516
_cell_measurement_temperature 293(2)
_cell_measurement_theta_max 71.0060
_cell_measurement_theta_min 3.6240
_cell_volume 1831.68(19)
_computing_cell_refinement 'CrysAlisPro 1.171.38.46 (Rigaku OD, 2015)'
_computing_data_collection 'CrysAlisPro 1.171.38.46 (Rigaku OD, 2015)'
_computing_data_reduction 'CrysAlisPro 1.171.38.46 (Rigaku OD, 2015)'
_computing_structure_refinement 'SHELXL-2016/6 (Sheldrick, 2016)'
_computing_structure_solution 'SHELXT 2014/5 (Sheldrick, 2014)'
_diffrn_ambient_temperature 293(2)
_diffrn_measured_fraction_theta_full 0.949
_diffrn_measured_fraction_theta_max 0.922
_diffrn_measurement_device_type 'Xcalibur, Eos, Gemini'
_diffrn_measurement_method '\w scans'
_diffrn_radiation_type CuK\a
_diffrn_radiation_wavelength 1.54184
_diffrn_reflns_av_R_equivalents 0.0509
_diffrn_reflns_av_unetI/netI 0.0599
_diffrn_reflns_Laue_measured_fraction_full 0.949
_diffrn_reflns_Laue_measured_fraction_max 0.922
_diffrn_reflns_limit_h_max 11
_diffrn_reflns_limit_h_min -11
_diffrn_reflns_limit_k_max 13
_diffrn_reflns_limit_k_min -18
_diffrn_reflns_limit_l_max 14
_diffrn_reflns_limit_l_min -15
_diffrn_reflns_number 5860
_diffrn_reflns_point_group_measured_fraction_full 0.949
_diffrn_reflns_point_group_measured_fraction_max 0.922
_diffrn_reflns_theta_full 67.684
_diffrn_reflns_theta_max 72.166
_diffrn_reflns_theta_min 4.579
_exptl_absorpt_coefficient_mu 1.617
_exptl_crystal_colour yellow
_exptl_crystal_density_diffrn 1.322
_exptl_crystal_description needle
_exptl_crystal_F_000 764
_refine_diff_density_max 0.813
_refine_diff_density_min -0.357
_refine_diff_density_rms 0.112
_refine_ls_extinction_method none
_refine_ls_goodness_of_fit_ref 0.970
_refine_ls_hydrogen_treatment constr
_refine_ls_matrix_type full
_refine_ls_number_parameters 244
_refine_ls_number_reflns 3613
_refine_ls_number_restraints 0
_refine_ls_restrained_S_all 0.970
_refine_ls_R_factor_all 0.1067
_refine_ls_R_factor_gt 0.0853
_refine_ls_shift/su_max 0.017
_refine_ls_shift/su_mean 0.003
_refine_ls_structure_factor_coef Fsqd
_refine_ls_weighting_details 'w=1/[\s^2^(Fo^2^)+(0.2000P)^2^] where P=(Fo^2^+2Fc^2^)/3'
_refine_ls_weighting_scheme calc
_refine_ls_wR_factor_gt 0.2240
_refine_ls_wR_factor_ref 0.2635
_reflns_Friedel_coverage 0.000
_reflns_number_gt 2443
_reflns_number_total 3613
_reflns_threshold_expression 'I > 2\s(I)'
_cod_data_source_file c8nj00760h2.cif
_cod_data_source_block shelx
_cod_depositor_comments 'Adding full bibliography for 1549220.cif.'
_cod_database_code 1549220
_shelx_shelxl_version_number 2016/6
_shelx_space_group_comment
;
The symmetry employed for this shelxl refinement is uniquely defined
by the following loop, which should always be used as a source of
symmetry information in preference to the above space-group names.
They are only intended as comments.
;

loop_
_space_group_symop_operation_xyz
'x, y, z'
'-x+1/2, y+1/2, -z+1/2'
'-x, -y, -z'
'x-1/2, -y-1/2, z-1/2'

loop_
_atom_site_label
_atom_site_type_symbol
_atom_site_fract_x
_atom_site_fract_y
_atom_site_fract_z
_atom_site_U_iso_or_equiv
_atom_site_adp_type
_atom_site_occupancy
_atom_site_site_symmetry_order
_atom_site_calc_flag
_atom_site_refinement_flags_posn
_atom_site_refinement_flags_adp
S23 S 0.70460(10) 0.80627(7) 0.56247(9) 0.0553(4) Uani 1 1 d . .
N14 N 0.6026(3) 0.66080(19) 0.4322(2) 0.0362(6) Uani 1 1 d . .
C5 C 0.4371(3) 0.4777(2) 0.2711(2) 0.0333(7) Uani 1 1 d . .
C3 C 0.3451(3) 0.5767(2) 0.4152(2) 0.0323(6) Uani 1 1 d . .
C10 C 0.5203(3) 0.4825(2) 0.1845(2) 0.0375(7) Uani 1 1 d . .
C4 C 0.4507(3) 0.5481(2) 0.3534(2) 0.0328(7) Uani 1 1 d . .
C1 C 0.5005(3) 0.6897(2) 0.4898(2) 0.0321(7) Uani 1 1 d . .
C24 C 0.5326(3) 0.7741(2) 0.5414(2) 0.0364(7) Uani 1 1 d . .
C6 C 0.3465(3) 0.4058(2) 0.2749(3) 0.0386(7) Uani 1 1 d . .
H6 H 0.294904 0.399047 0.333703 0.046 Uiso 1 1 calc R U
C13 C 0.5796(3) 0.5927(2) 0.3678(2) 0.0352(7) Uani 1 1 d . .
C2 C 0.3722(3) 0.6446(2) 0.4903(2) 0.0320(7) Uani 1 1 d . .
C15 C 0.1978(3) 0.5408(2) 0.4023(3) 0.0365(7) Uani 1 1 d . .
H15A H 0.190228 0.492307 0.451480 0.044 Uiso 1 1 calc R U
H15B H 0.177787 0.518713 0.329905 0.044 Uiso 1 1 calc R U
C17 C 0.1262(3) 0.6464(2) 0.5346(3) 0.0397(7) Uani 1 1 d . .
C9 C 0.5046(4) 0.4213(3) 0.1030(3) 0.0449(8) Uani 1 1 d . .
H9 H 0.558839 0.425758 0.045395 0.054 Uiso 1 1 calc R U
C22 C 0.2668(3) 0.6619(2) 0.5683(3) 0.0351(7) Uani 1 1 d . .
C12 C 0.6947(3) 0.5664(2) 0.2999(3) 0.0402(8) Uani 1 1 d . .
H12A H 0.738381 0.512547 0.327016 0.048 Uiso 1 1 calc R U
H12B H 0.765381 0.611858 0.301856 0.048 Uiso 1 1 calc R U
C25 C 0.4450(4) 0.8441(3) 0.5671(4) 0.0506(9) Uani 1 1 d . .
H25 H 0.348043 0.842025 0.559145 0.061 Uiso 1 1 calc R U
C11 C 0.6306(4) 0.5531(2) 0.1857(3) 0.0427(8) Uani 1 1 d . .
H11A H 0.589010 0.607500 0.158235 0.051 Uiso 1 1 calc R U
H11B H 0.702257 0.536074 0.140067 0.051 Uiso 1 1 calc R U
C21 C 0.3044(4) 0.6857(2) 0.6737(3) 0.0420(8) Uani 1 1 d . .
H21 H 0.398021 0.693926 0.696715 0.050 Uiso 1 1 calc R U
C8 C 0.4101(4) 0.3537(3) 0.1055(3) 0.0497(9) Uani 1 1 d . .
H8 H 0.398342 0.314196 0.048870 0.060 Uiso 1 1 calc R U
C16 C 0.0911(4) 0.6112(2) 0.4242(3) 0.0452(8) Uani 1 1 d . .
H16A H 0.093285 0.658034 0.372016 0.054 Uiso 1 1 calc R U
H16B H -0.001930 0.586163 0.418347 0.054 Uiso 1 1 calc R U
C7 C 0.3326(4) 0.3451(2) 0.1930(3) 0.0484(9) Uani 1 1 d . .
H7 H 0.271260 0.298297 0.196526 0.058 Uiso 1 1 calc R U
C20 C 0.2033(5) 0.6974(3) 0.7456(3) 0.0547(10) Uani 1 1 d . .
H20 H 0.229441 0.713121 0.816320 0.066 Uiso 1 1 calc R U
C18 C 0.0259(4) 0.6605(3) 0.6062(4) 0.0543(10) Uani 1 1 d . .
H18 H -0.067977 0.652941 0.583354 0.065 Uiso 1 1 calc R U
C27 C 0.6614(5) 0.9063(3) 0.6082(3) 0.0617(11) Uani 1 1 d . .
H27 H 0.726403 0.948693 0.631882 0.074 Uiso 1 1 calc R U
C26 C 0.5233(5) 0.9174(3) 0.6063(4) 0.0626(11) Uani 1 1 d . .
H26 H 0.482591 0.968646 0.628837 0.075 Uiso 1 1 calc R U
C19 C 0.0642(5) 0.6856(3) 0.7110(4) 0.0645(12) Uani 1 1 d . .

loop_
_atom_site_aniso_label
_atom_site_aniso_U_11
_atom_site_aniso_U_22
_atom_site_aniso_U_33
_atom_site_aniso_U_23
_atom_site_aniso_U_13
_atom_site_aniso_U_12
S23 0.0443(6) 0.0562(7) 0.0666(7) -0.0139(4) 0.0122(4) -0.0133(4)
N14 0.0365(13) 0.0375(15) 0.0357(12) 0.0003(11) 0.0101(10) -0.0052(11)
C5 0.0375(15) 0.0321(15) 0.0305(13) 0.0016(12) 0.0041(11) 0.0021(12)
C3 0.0375(15) 0.0284(15) 0.0322(13) 0.0040(11) 0.0087(11) -0.0025(12)
C10 0.0450(16) 0.0366(17) 0.0314(14) 0.0040(12) 0.0063(12) 0.0031(13)
C4 0.0379(15) 0.0296(15) 0.0317(13) 0.0029(12) 0.0079(11) -0.0019(12)
C1 0.0332(14) 0.0334(16) 0.0303(13) 0.0003(11) 0.0063(10) -0.0023(11)
C24 0.0373(15) 0.0370(17) 0.0361(14) -0.0007(12) 0.0088(12) -0.0060(12)
C6 0.0442(17) 0.0307(16) 0.0416(15) -0.0011(13) 0.0081(13) -0.0004(13)
C13 0.0405(16) 0.0328(16) 0.0332(14) 0.0016(12) 0.0081(12) -0.0015(12)
C2 0.0343(15) 0.0322(16) 0.0308(13) 0.0034(12) 0.0094(11) 0.0002(11)
C15 0.0338(15) 0.0363(17) 0.0406(15) -0.0036(13) 0.0101(12) -0.0056(12)
C17 0.0404(17) 0.0270(15) 0.0535(18) -0.0010(14) 0.0135(14) 0.0001(12)
C9 0.059(2) 0.044(2) 0.0335(15) 0.0006(14) 0.0123(14) 0.0020(16)
C22 0.0416(16) 0.0247(14) 0.0413(15) 0.0013(12) 0.0166(13) 0.0014(12)
C12 0.0377(16) 0.0392(18) 0.0458(17) -0.0037(14) 0.0156(13) -0.0042(13)
C25 0.0450(19) 0.0358(19) 0.072(2) -0.0163(17) 0.0111(17) -0.0063(15)
C11 0.0508(18) 0.0414(19) 0.0388(16) -0.0009(14) 0.0199(13) -0.0041(15)
C21 0.0495(19) 0.0382(18) 0.0400(16) 0.0001(13) 0.0137(13) 0.0061(14)
C8 0.067(2) 0.0398(19) 0.0416(17) -0.0133(15) 0.0039(16) 0.0025(16)
C16 0.0381(17) 0.0395(19) 0.058(2) -0.0046(16) 0.0051(14) -0.0010(14)
C7 0.057(2) 0.0345(18) 0.0541(19) -0.0039(16) 0.0039(16) -0.0041(15)
C20 0.075(3) 0.046(2) 0.048(2) -0.0053(16) 0.0285(19) 0.0055(18)
C18 0.0463(19) 0.045(2) 0.075(3) -0.0165(19) 0.0263(18) -0.0078(16)
C27 0.069(3) 0.061(3) 0.056(2) -0.018(2) 0.0127(18) -0.023(2)
C26 0.067(3) 0.044(2) 0.078(3) -0.016(2) 0.013(2) -0.005(2)
C19 0.069(3) 0.054(2) 0.077(3) -0.014(2) 0.043(2) -0.003(2)

loop_
_atom_type_symbol
_atom_type_description
_atom_type_scat_dispersion_real
_atom_type_scat_dispersion_imag
_atom_type_scat_source
C C 0.0181 0.0091 'International Tables Vol C Tables 4.2.6.8 and 6.1.1.4'
H H 0.0000 0.0000 'International Tables Vol C Tables 4.2.6.8 and 6.1.1.4'
N N 0.0311 0.0180 'International Tables Vol C Tables 4.2.6.8 and 6.1.1.4'
S S 0.3331 0.5567 'International Tables Vol C Tables 4.2.6.8 and 6.1.1.4'

loop_
_geom_angle_atom_site_label_1
_geom_angle_atom_site_label_2
_geom_angle_atom_site_label_3
_geom_angle
C27 S23 C24 92.7(2)
C13 N14 C1 119.7(3)
C6 C5 C10 117.7(3)
C6 C5 C4 123.8(3)
C10 C5 C4 118.5(3)
C4 C3 C2 119.9(3)
C4 C3 C15 123.1(3)
C2 C3 C15 117.0(3)
C9 C10 C5 120.2(3)
C9 C10 C11 121.3(3)
C5 C10 C11 118.5(3)
C3 C4 C13 116.8(3)
C3 C4 C5 125.8(3)
C13 C4 C5 117.3(3)
N14 C1 C2 121.5(3)
N14 C1 C24 113.0(3)
C2 C1 C24 125.3(3)
C25 C24 C1 131.2(3)
C25 C24 S23 109.5(3)
C1 C24 S23 118.7(2)
C7 C6 C5 121.2(3)
C7 C6 H6 119.4
C5 C6 H6 119.4
N14 C13 C4 123.6(3)
N14 C13 C12 117.5(3)
C4 C13 C12 118.7(3)
C3 C2 C1 117.7(3)
C3 C2 C22 118.1(3)
C1 C2 C22 124.2(3)
C3 C15 C16 111.4(3)
C3 C15 H15A 109.4
C16 C15 H15A 109.4
C3 C15 H15B 109.4
C16 C15 H15B 109.4
H15A C15 H15B 108.0
C18 C17 C22 119.2(3)
C18 C17 C16 122.6(3)
C22 C17 C16 118.1(3)
C8 C9 C10 121.2(3)
C8 C9 H9 119.4
C10 C9 H9 119.4
C21 C22 C17 119.6(3)
C21 C22 C2 122.3(3)
C17 C22 C2 117.9(3)
C13 C12 C11 108.0(3)
C13 C12 H12A 110.1
C11 C12 H12A 110.1
C13 C12 H12B 110.1
C11 C12 H12B 110.1
H12A C12 H12B 108.4
C24 C25 C26 111.5(4)
C24 C25 H25 124.3
C26 C25 H25 124.3
C10 C11 C12 109.2(3)
C10 C11 H11A 109.8
C12 C11 H11A 109.8
C10 C11 H11B 109.8
C12 C11 H11B 109.8
H11A C11 H11B 108.3
C22 C21 C20 120.8(4)
C22 C21 H21 119.6
C20 C21 H21 119.6
C9 C8 C7 119.5(3)
C9 C8 H8 120.2
C7 C8 H8 120.2
C17 C16 C15 108.6(3)
C17 C16 H16A 110.0
C15 C16 H16A 110.0
C17 C16 H16B 110.0
C15 C16 H16B 110.0
H16A C16 H16B 108.3
C6 C7 C8 120.1(4)
C6 C7 H7 120.0
C8 C7 H7 120.0
C19 C20 C21 119.5(4)
C19 C20 H20 120.2
C21 C20 H20 120.2
C19 C18 C17 120.8(4)
C19 C18 H18 119.6
C17 C18 H18 119.6
C26 C27 S23 112.4(3)
C26 C27 H27 123.8
S23 C27 H27 123.8
C27 C26 C25 113.8(4)
C27 C26 H26 123.1
C25 C26 H26 123.1
C20 C19 C18 120.1(4)

loop_
_geom_bond_atom_site_label_1
_geom_bond_atom_site_label_2
_geom_bond_distance
S23 C27 1.694(5)
S23 C24 1.724(3)
N14 C13 1.321(5)
N14 C1 1.345(4)
C5 C6 1.404(5)
C5 C10 1.407(4)
C5 C4 1.486(4)
C3 C4 1.401(4)
C3 C2 1.407(5)
C3 C15 1.515(4)
C10 C9 1.383(5)
C10 C11 1.511(5)
C4 C13 1.413(4)
C1 C2 1.414(4)
C1 C24 1.461(5)
C24 C25 1.415(5)
C6 C7 1.380(5)
C6 H6 0.9300
C13 C12 1.511(4)
C2 C22 1.494(4)
C15 C16 1.527(5)
C15 H15A 0.9700
C15 H15B 0.9700
C17 C18 1.392(5)
C17 C22 1.400(5)
C17 C16 1.494(5)
C9 C8 1.376(6)
C9 H9 0.9300
C22 C21 1.385(5)
C12 C11 1.520(5)
C12 H12A 0.9700
C12 H12B 0.9700
C25 C26 1.411(6)
C25 H25 0.9300
C11 H11A 0.9700
C11 H11B 0.9700
C21 C20 1.396(5)
C21 H21 0.9300
C8 C7 1.387(5)
C8 H8 0.9300
C16 H16A 0.9700
C16 H16B 0.9700
C7 H7 0.9300
C20 C19 1.382(7)
C20 H20 0.9300
C18 C19 1.386(7)
C18 H18 0.9300
C27 C26 1.338(7)
C27 H27 0.9300
C26 H26 0.9300
